data_7060618
loop_
_publ_author_name
'Castillo-Garc\'ia, Antonio A.'
'Gonz\'alez-Sebasti\'an, Lucero'
'Lomas-Romero, Leticia'
'Hernandez-Ortega, Simon'
'Toscano, Ruben A.'
'Morales-Morales, David'

_publ_section_title
;
 Novel meta-benzothiazole and benzimidazole functionalised POCOP-Ni(ii)
 pincer complexes as efficient catalysts in the production of
 diarylketones
;
_journal_issue 23
_journal_name_full 'New Journal of Chemistry'
_journal_page_first 10204
_journal_page_last 10216
_journal_paper_doi 10.1039/D1NJ01348C
_journal_volume 45
_journal_year 2021
_chemical_formula_moiety 'C29 H43 Cl N2 Ni O2 P2, C H4 O'
_chemical_formula_sum 'C30 H47 Cl N2 Ni O3 P2'
_chemical_formula_weight 639.79
_space_group_crystal_system triclinic
_space_group_IT_number 2
_space_group_name_Hall '-P 1'
_space_group_name_H-M_alt 'P -1'
_atom_sites_solution_hydrogens mixed
_audit_creation_method SHELXL-2016/6
_audit_update_record
;
2021-02-11 deposited with the CCDC.	2021-04-28 downloaded from the CCDC.
;
_cell_angle_alpha 75.0000(10)
_cell_angle_beta 83.4510(10)
_cell_angle_gamma 84.2150(10)
_cell_formula_units_Z 2
_cell_length_a 7.9426(2)
_cell_length_b 12.3331(3)
_cell_length_c 17.1446(4)
_cell_measurement_reflns_used 7760
_cell_measurement_temperature 150(2)
_cell_measurement_theta_max 25.20
_cell_measurement_theta_min 2.35
_cell_volume 1607.17(7)
_computing_cell_refinement 'APEX2 V2012 (Bruker, 2012)'
_computing_data_collection 'APEX2 V2012 (Bruker, 2012)'
_computing_data_reduction 'SAINT V8.27B  (Bruker, 2012)'
_computing_molecular_graphics 'XP V 5.1 (Bruker, 1998)'
_computing_publication_material 'SHELXTL  (Sheldrick, 2013)'
_computing_structure_refinement 'SHELXL-2016/6 (Sheldrick, 2016)'
_computing_structure_solution 'SHELXS-2014/7 (Sheldrick, 2014)'
_diffrn_ambient_temperature 150(2)
_diffrn_detector_area_resol_mean 0.83
_diffrn_measured_fraction_theta_full 0.993
_diffrn_measured_fraction_theta_max 0.989
_diffrn_measurement_device_type 'Bruker APEX2 CCD area detector'
_diffrn_measurement_method \w-scans
_diffrn_radiation_type MoK\a
_diffrn_radiation_wavelength 0.71073
_diffrn_reflns_av_R_equivalents 0.0637
_diffrn_reflns_av_unetI/netI 0.0779
_diffrn_reflns_Laue_measured_fraction_full 0.993
_diffrn_reflns_Laue_measured_fraction_max 0.989
_diffrn_reflns_limit_h_max 9
_diffrn_reflns_limit_h_min -9
_diffrn_reflns_limit_k_max 14
_diffrn_reflns_limit_k_min -14
_diffrn_reflns_limit_l_max 15
_diffrn_reflns_limit_l_min -20
_diffrn_reflns_number 13892
_diffrn_reflns_point_group_measured_fraction_full 0.993
_diffrn_reflns_point_group_measured_fraction_max 0.989
_diffrn_reflns_theta_full 25.242
_diffrn_reflns_theta_max 25.275
_diffrn_reflns_theta_min 2.350
_diffrn_source \^A'fine-focus,
_exptl_absorpt_coefficient_mu 0.819
_exptl_absorpt_correction_T_max 0.9496
_exptl_absorpt_correction_T_min 0.8217
_exptl_absorpt_correction_type integration
_exptl_absorpt_process_details 'SHELXTL (Sheldrick, 2014)'
_exptl_crystal_colour yellow
_exptl_crystal_density_diffrn 1.322
_exptl_crystal_description Prism
_exptl_crystal_F_000 680
_exptl_crystal_size_max 0.397
_exptl_crystal_size_mid 0.183
_exptl_crystal_size_min 0.091
_refine_diff_density_max 0.456
_refine_diff_density_min -0.735
_refine_diff_density_rms 0.100
_refine_ls_extinction_method none
_refine_ls_goodness_of_fit_ref 0.949
_refine_ls_hydrogen_treatment mixed
_refine_ls_matrix_type full
_refine_ls_number_parameters 371
_refine_ls_number_reflns 5794
_refine_ls_number_restraints 0
_refine_ls_restrained_S_all 0.949
_refine_ls_R_factor_all 0.0555
_refine_ls_R_factor_gt 0.0345
_refine_ls_shift/su_max 0.001
_refine_ls_shift/su_mean 0.000
_refine_ls_structure_factor_coef Fsqd
_refine_ls_weighting_details 'w=1/[\s^2^(Fo^2^)+(0.0225P)^2^] where P=(Fo^2^+2Fc^2^)/3'
_refine_ls_weighting_scheme calc
_refine_ls_wR_factor_gt 0.0663
_refine_ls_wR_factor_ref 0.0733
_reflns_Friedel_coverage 0.000
_reflns_number_gt 4513
_reflns_number_total 5794
_reflns_threshold_expression 'I > 2\s(I)'
_cod_data_source_file d1nj01348c2.cif
_cod_data_source_block complex2b
_cod_depositor_comments 'Adding full bibliography for 7060618--7060619.cif.'
_cod_database_code 7060618
_shelx_shelxl_version_number 2016/6
_shelx_space_group_comment
; 
The symmetry employed for this shelxl refinement is uniquely defined 
by the following loop, which should always be used as a source of 
symmetry information in preference to the above space-group names. 
They are only intended as comments. 
;
_shelx_estimated_absorpt_t_min 0.737
_shelx_estimated_absorpt_t_max 0.929

loop_
_space_group_symop_operation_xyz
'x, y, z'
'-x, -y, -z'

loop_
_atom_site_label
_atom_site_type_symbol
_atom_site_fract_x
_atom_site_fract_y
_atom_site_fract_z
_atom_site_U_iso_or_equiv
_atom_site_adp_type
_atom_site_occupancy
_atom_site_site_symmetry_order
_atom_site_calc_flag
_atom_site_refinement_flags_posn
_atom_site_refinement_flags_adp
_atom_site_refinement_flags_occupancy
_atom_site_disorder_assembly
_atom_site_disorder_group
Ni1 Ni 0.87317(4) 0.77632(2) 0.22846(2) 0.01750(9) Uani 1 1 d . . . . .
Cl1 Cl 1.02441(8) 0.61449(5) 0.26044(4) 0.02880(16) Uani 1 1 d . . . . .
P1 P 0.79459(8) 0.75344(5) 0.11598(3) 0.01754(14) Uani 1 1 d . . . . .
P2 P 0.92433(8) 0.84605(5) 0.32805(3) 0.01818(15) Uani 1 1 d . . . . .
O1 O 0.6755(2) 0.86955(12) 0.07877(8) 0.0209(4) Uani 1 1 d . . . . .
O2 O 0.8137(2) 0.97039(12) 0.31308(9) 0.0205(4) Uani 1 1 d . . . . .
N1 N 0.4660(2) 1.24121(15) 0.28218(11) 0.0213(5) Uani 1 1 d . . . . .
N2 N 0.7407(3) 1.20916(16) 0.30539(12) 0.0238(5) Uani 1 1 d . . . . .
H2 H 0.850(3) 1.188(2) 0.2990(14) 0.029 Uiso 1 1 d . U . . .
C1 C 0.6583(3) 0.94466(18) 0.12776(13) 0.0176(5) Uani 1 1 d . . . . .
C2 C 0.7441(3) 0.91494(18) 0.19805(13) 0.0165(5) Uani 1 1 d . . . . .
C3 C 0.7279(3) 0.99526(19) 0.24318(13) 0.0189(5) Uani 1 1 d . . . . .
C4 C 0.6299(3) 1.09670(18) 0.22310(13) 0.0178(5) Uani 1 1 d . . . . .
C5 C 0.5440(3) 1.11875(18) 0.15307(13) 0.0195(5) Uani 1 1 d . . . . .
H5 H 0.474482 1.186846 0.138461 0.023 Uiso 1 1 calc R U . . .
C6 C 0.5581(3) 1.04378(18) 0.10475(13) 0.0194(5) Uani 1 1 d . . . . .
H6 H 0.500543 1.059949 0.056973 0.023 Uiso 1 1 calc R U . . .
C7 C 0.6418(3) 0.64617(19) 0.12134(13) 0.0221(5) Uani 1 1 d . . . . .
C8 C 0.4948(3) 0.6722(2) 0.18108(15) 0.0335(6) Uani 1 1 d . . . . .
H8A H 0.407851 0.618751 0.187348 0.050 Uiso 1 1 calc R U . . .
H8B H 0.445215 0.748958 0.160438 0.050 Uiso 1 1 calc R U . . .
H8C H 0.537055 0.665450 0.233772 0.050 Uiso 1 1 calc R U . . .
C9 C 0.5753(3) 0.6537(2) 0.03925(14) 0.0319(6) Uani 1 1 d . . . . .
H9A H 0.668764 0.633722 0.001821 0.048 Uiso 1 1 calc R U . . .
H9B H 0.528574 0.730731 0.016706 0.048 Uiso 1 1 calc R U . . .
H9C H 0.486052 0.601572 0.046842 0.048 Uiso 1 1 calc R U . . .
C10 C 0.7192(3) 0.52624(19) 0.15578(15) 0.0300(6) Uani 1 1 d . . . . .
H10A H 0.762538 0.521736 0.207895 0.045 Uiso 1 1 calc R U . . .
H10B H 0.812665 0.507815 0.117726 0.045 Uiso 1 1 calc R U . . .
H10C H 0.631858 0.472710 0.163673 0.045 Uiso 1 1 calc R U . . .
C11 C 0.9688(3) 0.7609(2) 0.03242(14) 0.0238(6) Uani 1 1 d . . . . .
C12 C 1.0560(4) 0.6443(2) 0.03242(15) 0.0360(7) Uani 1 1 d . . . . .
H12A H 0.977214 0.598944 0.016958 0.054 Uiso 1 1 calc R U . . .
H12B H 1.089389 0.607081 0.086795 0.054 Uiso 1 1 calc R U . . .
H12C H 1.157217 0.652348 -0.006477 0.054 Uiso 1 1 calc R U . . .
C13 C 1.0982(3) 0.8336(2) 0.05064(15) 0.0333(6) Uani 1 1 d . . . . .
H13A H 1.146737 0.794669 0.101448 0.050 Uiso 1 1 calc R U . . .
H13B H 1.041281 0.906006 0.055793 0.050 Uiso 1 1 calc R U . . .
H13C H 1.189193 0.846442 0.006303 0.050 Uiso 1 1 calc R U . . .
C14 C 0.9085(4) 0.8184(2) -0.05142(14) 0.0343(7) Uani 1 1 d . . . . .
H14A H 1.006386 0.826317 -0.092302 0.051 Uiso 1 1 calc R U . . .
H14B H 0.853468 0.892951 -0.050803 0.051 Uiso 1 1 calc R U . . .
H14C H 0.827333 0.772524 -0.064639 0.051 Uiso 1 1 calc R U . . .
C15 C 0.8350(3) 0.77685(19) 0.43170(13) 0.0234(6) Uani 1 1 d . . . . .
C16 C 0.6509(3) 0.7590(2) 0.42105(15) 0.0327(6) Uani 1 1 d . . . . .
H16A H 0.651105 0.714797 0.381079 0.049 Uiso 1 1 calc R U . . .
H16B H 0.588582 0.832239 0.402197 0.049 Uiso 1 1 calc R U . . .
H16C H 0.595836 0.718679 0.473103 0.049 Uiso 1 1 calc R U . . .
C17 C 0.9318(4) 0.6620(2) 0.46231(15) 0.0347(7) Uani 1 1 d . . . . .
H17A H 1.047427 0.673326 0.471728 0.052 Uiso 1 1 calc R U . . .
H17B H 0.936799 0.618475 0.421607 0.052 Uiso 1 1 calc R U . . .
H17C H 0.872867 0.621012 0.513122 0.052 Uiso 1 1 calc R U . . .
C18 C 0.8299(4) 0.8484(2) 0.49295(15) 0.0375(7) Uani 1 1 d . . . . .
H18A H 0.761155 0.813587 0.542653 0.056 Uiso 1 1 calc R U . . .
H18B H 0.779656 0.924173 0.469717 0.056 Uiso 1 1 calc R U . . .
H18C H 0.945740 0.853125 0.505686 0.056 Uiso 1 1 calc R U . . .
C19 C 1.1433(3) 0.8883(2) 0.32358(14) 0.0242(6) Uani 1 1 d . . . . .
C20 C 1.1798(4) 0.9564(2) 0.23512(15) 0.0416(7) Uani 1 1 d . . . . .
H20A H 1.101371 1.024124 0.224484 0.062 Uiso 1 1 calc R U . . .
H20B H 1.164113 0.910189 0.198210 0.062 Uiso 1 1 calc R U . . .
H20C H 1.297041 0.978287 0.226476 0.062 Uiso 1 1 calc R U . . .
C21 C 1.1666(3) 0.9632(2) 0.37940(15) 0.0340(7) Uani 1 1 d . . . . .
H21A H 1.163685 0.917964 0.435620 0.051 Uiso 1 1 calc R U . . .
H21B H 1.074827 1.023314 0.374586 0.051 Uiso 1 1 calc R U . . .
H21C H 1.276267 0.996496 0.363762 0.051 Uiso 1 1 calc R U . . .
C22 C 1.2682(3) 0.7845(2) 0.33933(18) 0.0422(7) Uani 1 1 d . . . . .
H22A H 1.383651 0.806788 0.320097 0.063 Uiso 1 1 calc R U . . .
H22B H 1.238893 0.731104 0.310403 0.063 Uiso 1 1 calc R U . . .
H22C H 1.262283 0.748915 0.397633 0.063 Uiso 1 1 calc R U . . .
C23 C 0.6095(3) 1.18088(18) 0.27137(13) 0.0186(5) Uani 1 1 d . . . . .
C24 C 0.7547(4) 1.3611(2) 0.37963(15) 0.0323(6) Uani 1 1 d . . . . .
H24 H 0.871386 1.347728 0.389139 0.039 Uiso 1 1 calc R U . . .
C25 C 0.6527(4) 1.4450(2) 0.40437(15) 0.0332(7) Uani 1 1 d . . . . .
H25 H 0.699678 1.489787 0.432727 0.040 Uiso 1 1 calc R U . . .
C26 C 0.4828(4) 1.4664(2) 0.38918(14) 0.0329(7) Uani 1 1 d . . . . .
H26 H 0.417558 1.526203 0.406490 0.040 Uiso 1 1 calc R U . . .
C27 C 0.4062(3) 1.40286(19) 0.34955(14) 0.0281(6) Uani 1 1 d . . . . .
H27 H 0.289908 1.417679 0.339549 0.034 Uiso 1 1 calc R U . . .
C28 C 0.5065(3) 1.31633(18) 0.32488(13) 0.0207(5) Uani 1 1 d . . . . .
C30 C 0.6779(3) 1.29664(19) 0.33983(13) 0.0230(6) Uani 1 1 d . . . . .
O3 O 0.1120(3) 0.23369(16) 0.26313(13) 0.0462(6) Uani 1 1 d . . . . .
H3 H 0.212(4) 0.226(3) 0.2720(18) 0.055 Uiso 1 1 d . U . . .
C31 C 0.0965(4) 0.3394(2) 0.20755(18) 0.0469(8) Uani 1 1 d . . . . .
H31A H 0.066064 0.397883 0.237072 0.070 Uiso 1 1 calc R U . . .
H31B H 0.007776 0.339907 0.172143 0.070 Uiso 1 1 calc R U . . .
H31C H 0.204964 0.354210 0.174671 0.070 Uiso 1 1 calc R U . . .

loop_
_atom_site_aniso_label
_atom_site_aniso_U_11
_atom_site_aniso_U_22
_atom_site_aniso_U_33
_atom_site_aniso_U_23
_atom_site_aniso_U_13
_atom_site_aniso_U_12
Ni1 0.01970(18) 0.01696(17) 0.01694(16) -0.00571(12) -0.00588(13) 0.00205(13)
Cl1 0.0335(4) 0.0214(3) 0.0340(4) -0.0100(3) -0.0150(3) 0.0078(3)
P1 0.0189(3) 0.0178(3) 0.0168(3) -0.0058(2) -0.0041(3) 0.0012(3)
P2 0.0199(3) 0.0181(3) 0.0177(3) -0.0057(2) -0.0066(3) 0.0020(3)
O1 0.0268(9) 0.0200(9) 0.0174(8) -0.0074(7) -0.0081(7) 0.0050(7)
O2 0.0257(9) 0.0196(9) 0.0194(8) -0.0092(7) -0.0102(7) 0.0041(7)
N1 0.0228(11) 0.0196(11) 0.0230(11) -0.0083(9) -0.0018(9) -0.0010(9)
N2 0.0207(11) 0.0243(12) 0.0301(12) -0.0124(9) -0.0082(10) 0.0028(10)
C1 0.0191(13) 0.0173(12) 0.0171(12) -0.0058(10) 0.0000(10) -0.0018(10)
C2 0.0139(12) 0.0201(12) 0.0155(11) -0.0040(9) -0.0023(10) -0.0010(10)
C3 0.0193(13) 0.0222(13) 0.0152(12) -0.0038(10) -0.0032(10) -0.0017(10)
C4 0.0169(13) 0.0182(12) 0.0187(12) -0.0048(10) -0.0025(10) -0.0015(10)
C5 0.0172(13) 0.0173(12) 0.0220(13) -0.0021(10) -0.0030(10) 0.0024(10)
C6 0.0207(13) 0.0203(13) 0.0180(12) -0.0046(10) -0.0064(10) -0.0003(10)
C7 0.0229(14) 0.0220(13) 0.0225(13) -0.0054(10) -0.0067(11) -0.0021(11)
C8 0.0231(15) 0.0362(16) 0.0396(16) -0.0074(13) 0.0006(12) -0.0048(12)
C9 0.0353(16) 0.0309(15) 0.0327(15) -0.0076(12) -0.0139(13) -0.0064(13)
C10 0.0313(15) 0.0230(14) 0.0353(15) -0.0031(11) -0.0076(12) -0.0062(12)
C11 0.0247(14) 0.0258(14) 0.0205(13) -0.0073(10) 0.0015(11) -0.0005(11)
C12 0.0361(17) 0.0342(16) 0.0364(16) -0.0134(13) 0.0066(13) 0.0050(13)
C13 0.0271(15) 0.0404(16) 0.0327(15) -0.0093(12) 0.0023(12) -0.0092(13)
C14 0.0393(17) 0.0415(16) 0.0201(13) -0.0065(12) 0.0014(12) -0.0012(14)
C15 0.0273(14) 0.0262(14) 0.0183(12) -0.0077(10) -0.0053(11) -0.0011(11)
C16 0.0301(16) 0.0361(16) 0.0298(14) -0.0029(12) -0.0033(12) -0.0061(13)
C17 0.0389(17) 0.0333(15) 0.0266(14) 0.0025(12) -0.0086(13) 0.0030(13)
C18 0.0505(19) 0.0416(17) 0.0229(14) -0.0130(12) 0.0026(13) -0.0086(15)
C19 0.0211(14) 0.0280(14) 0.0272(13) -0.0111(11) -0.0062(11) -0.0030(11)
C20 0.0369(17) 0.0564(19) 0.0354(16) -0.0132(14) 0.0031(13) -0.0246(15)
C21 0.0332(16) 0.0370(16) 0.0391(16) -0.0181(13) -0.0093(13) -0.0074(13)
C22 0.0235(16) 0.0444(18) 0.066(2) -0.0261(15) -0.0119(14) 0.0020(14)
C23 0.0211(13) 0.0167(12) 0.0175(12) -0.0025(10) -0.0040(10) -0.0007(10)
C24 0.0363(16) 0.0315(15) 0.0327(15) -0.0105(12) -0.0103(13) -0.0060(13)
C25 0.0517(19) 0.0255(15) 0.0275(14) -0.0135(12) -0.0040(13) -0.0091(14)
C26 0.0526(19) 0.0204(14) 0.0259(14) -0.0105(11) 0.0042(13) 0.0004(13)
C27 0.0334(16) 0.0233(14) 0.0251(14) -0.0052(11) 0.0037(12) 0.0014(12)
C28 0.0271(14) 0.0167(12) 0.0170(12) -0.0035(10) 0.0009(10) -0.0011(11)
C30 0.0327(15) 0.0173(13) 0.0196(12) -0.0059(10) -0.0036(11) 0.0000(11)
O3 0.0295(12) 0.0322(11) 0.0731(15) -0.0016(10) -0.0177(11) -0.0003(10)
C31 0.048(2) 0.0357(17) 0.059(2) -0.0156(15) -0.0168(16) 0.0108(15)

loop_
_atom_type_symbol
_atom_type_description
_atom_type_scat_dispersion_real
_atom_type_scat_dispersion_imag
_atom_type_scat_source
C C 0.0033 0.0016 'International Tables Vol C Tables 4.2.6.8 and 6.1.1.4'
H H 0.0000 0.0000 'International Tables Vol C Tables 4.2.6.8 and 6.1.1.4'
N N 0.0061 0.0033 'International Tables Vol C Tables 4.2.6.8 and 6.1.1.4'
O O 0.0106 0.0060 'International Tables Vol C Tables 4.2.6.8 and 6.1.1.4'
P P 0.1023 0.0942 'International Tables Vol C Tables 4.2.6.8 and 6.1.1.4'
Cl Cl 0.1484 0.1585 'International Tables Vol C Tables 4.2.6.8 and 6.1.1.4'
Ni Ni 0.3393 1.1124 'International Tables Vol C Tables 4.2.6.8 and 6.1.1.4'

loop_
_geom_angle_atom_site_label_1
_geom_angle_atom_site_label_2
_geom_angle_atom_site_label_3
_geom_angle
_geom_angle_site_symmetry_1
_geom_angle_site_symmetry_3
_geom_angle_publ_flag
C2 Ni1 P1 82.59(7) . . ?
C2 Ni1 P2 82.20(7) . . ?
P1 Ni1 P2 164.48(3) . . ?
C2 Ni1 Cl1 178.44(7) . . ?
P1 Ni1 Cl1 95.97(2) . . ?
P2 Ni1 Cl1 99.20(2) . . ?
O1 P1 C7 99.76(9) . . ?
O1 P1 C11 100.52(9) . . ?
C7 P1 C11 114.17(11) . . ?
O1 P1 Ni1 105.02(6) . . ?
C7 P1 Ni1 119.19(7) . . ?
C11 P1 Ni1 114.39(8) . . ?
O2 P2 C19 101.14(10) . . ?
O2 P2 C15 100.67(9) . . ?
C19 P2 C15 113.79(10) . . ?
O2 P2 Ni1 105.07(5) . . ?
C19 P2 Ni1 115.42(8) . . ?
C15 P2 Ni1 117.51(8) . . ?
C1 O1 P1 112.72(13) . . ?
C3 O2 P2 112.50(13) . . ?
C23 N1 C28 104.83(19) . . ?
C23 N2 C30 106.9(2) . . ?
C23 N2 H2 128.2(15) . . ?
C30 N2 H2 123.8(15) . . ?
C6 C1 O1 118.61(19) . . ?
C6 C1 C2 123.7(2) . . ?
O1 C1 C2 117.66(19) . . ?
C3 C2 C1 115.2(2) . . ?
C3 C2 Ni1 122.81(16) . . ?
C1 C2 Ni1 121.97(16) . . ?
C4 C3 C2 123.8(2) . . ?
C4 C3 O2 118.80(19) . . ?
C2 C3 O2 117.39(19) . . ?
C3 C4 C5 117.5(2) . . ?
C3 C4 C23 124.08(19) . . ?
C5 C4 C23 118.5(2) . . ?
C6 C5 C4 121.5(2) . . ?
C6 C5 H5 119.2 . . ?
C4 C5 H5 119.2 . . ?
C1 C6 C5 118.2(2) . . ?
C1 C6 H6 120.9 . . ?
C5 C6 H6 120.9 . . ?
C8 C7 C9 109.7(2) . . ?
C8 C7 C10 108.45(19) . . ?
C9 C7 C10 109.57(19) . . ?
C8 C7 P1 104.37(16) . . ?
C9 C7 P1 113.07(16) . . ?
C10 C7 P1 111.53(16) . . ?
C7 C8 H8A 109.5 . . ?
C7 C8 H8B 109.5 . . ?
H8A C8 H8B 109.5 . . ?
C7 C8 H8C 109.5 . . ?
H8A C8 H8C 109.5 . . ?
H8B C8 H8C 109.5 . . ?
C7 C9 H9A 109.5 . . ?
C7 C9 H9B 109.5 . . ?
H9A C9 H9B 109.5 . . ?
C7 C9 H9C 109.5 . . ?
H9A C9 H9C 109.5 . . ?
H9B C9 H9C 109.5 . . ?
C7 C10 H10A 109.5 . . ?
C7 C10 H10B 109.5 . . ?
H10A C10 H10B 109.5 . . ?
C7 C10 H10C 109.5 . . ?
H10A C10 H10C 109.5 . . ?
H10B C10 H10C 109.5 . . ?
C12 C11 C14 110.16(19) . . ?
C12 C11 C13 108.7(2) . . ?
C14 C11 C13 108.2(2) . . ?
C12 C11 P1 111.60(16) . . ?
C14 C11 P1 112.81(17) . . ?
C13 C11 P1 105.12(16) . . ?
C11 C12 H12A 109.5 . . ?
C11 C12 H12B 109.5 . . ?
H12A C12 H12B 109.5 . . ?
C11 C12 H12C 109.5 . . ?
H12A C12 H12C 109.5 . . ?
H12B C12 H12C 109.5 . . ?
C11 C13 H13A 109.5 . . ?
C11 C13 H13B 109.5 . . ?
H13A C13 H13B 109.5 . . ?
C11 C13 H13C 109.5 . . ?
H13A C13 H13C 109.5 . . ?
H13B C13 H13C 109.5 . . ?
C11 C14 H14A 109.5 . . ?
C11 C14 H14B 109.5 . . ?
H14A C14 H14B 109.5 . . ?
C11 C14 H14C 109.5 . . ?
H14A C14 H14C 109.5 . . ?
H14B C14 H14C 109.5 . . ?
C18 C15 C17 110.7(2) . . ?
C18 C15 C16 108.1(2) . . ?
C17 C15 C16 109.4(2) . . ?
C18 C15 P2 114.18(17) . . ?
C17 C15 P2 110.06(17) . . ?
C16 C15 P2 104.19(15) . . ?
C15 C16 H16A 109.5 . . ?
C15 C16 H16B 109.5 . . ?
H16A C16 H16B 109.5 . . ?
C15 C16 H16C 109.5 . . ?
H16A C16 H16C 109.5 . . ?
H16B C16 H16C 109.5 . . ?
C15 C17 H17A 109.5 . . ?
C15 C17 H17B 109.5 . . ?
H17A C17 H17B 109.5 . . ?
C15 C17 H17C 109.5 . . ?
H17A C17 H17C 109.5 . . ?
H17B C17 H17C 109.5 . . ?
C15 C18 H18A 109.5 . . ?
C15 C18 H18B 109.5 . . ?
H18A C18 H18B 109.5 . . ?
C15 C18 H18C 109.5 . . ?
H18A C18 H18C 109.5 . . ?
H18B C18 H18C 109.5 . . ?
C22 C19 C21 110.4(2) . . ?
C22 C19 C20 108.7(2) . . ?
C21 C19 C20 108.1(2) . . ?
C22 C19 P2 110.14(17) . . ?
C21 C19 P2 115.07(17) . . ?
C20 C19 P2 104.09(16) . . ?
C19 C20 H20A 109.5 . . ?
C19 C20 H20B 109.5 . . ?
H20A C20 H20B 109.5 . . ?
C19 C20 H20C 109.5 . . ?
H20A C20 H20C 109.5 . . ?
H20B C20 H20C 109.5 . . ?
C19 C21 H21A 109.5 . . ?
C19 C21 H21B 109.5 . . ?
H21A C21 H21B 109.5 . . ?
C19 C21 H21C 109.5 . . ?
H21A C21 H21C 109.5 . . ?
H21B C21 H21C 109.5 . . ?
C19 C22 H22A 109.5 . . ?
C19 C22 H22B 109.5 . . ?
H22A C22 H22B 109.5 . . ?
C19 C22 H22C 109.5 . . ?
H22A C22 H22C 109.5 . . ?
H22B C22 H22C 109.5 . . ?
N1 C23 N2 113.1(2) . . ?
N1 C23 C4 123.7(2) . . ?
N2 C23 C4 123.1(2) . . ?
C25 C24 C30 116.4(3) . . ?
C25 C24 H24 121.8 . . ?
C30 C24 H24 121.8 . . ?
C24 C25 C26 122.0(2) . . ?
C24 C25 H25 119.0 . . ?
C26 C25 H25 119.0 . . ?
C27 C26 C25 121.8(2) . . ?
C27 C26 H26 119.1 . . ?
C25 C26 H26 119.1 . . ?
C26 C27 C28 117.3(2) . . ?
C26 C27 H27 121.3 . . ?
C28 C27 H27 121.3 . . ?
C27 C28 C30 120.3(2) . . ?
C27 C28 N1 130.1(2) . . ?
C30 C28 N1 109.6(2) . . ?
N2 C30 C24 132.2(2) . . ?
N2 C30 C28 105.5(2) . . ?
C24 C30 C28 122.2(2) . . ?
C31 O3 H3 104(2) . . ?
O3 C31 H31A 109.5 . . ?
O3 C31 H31B 109.5 . . ?
H31A C31 H31B 109.5 . . ?
O3 C31 H31C 109.5 . . ?
H31A C31 H31C 109.5 . . ?
H31B C31 H31C 109.5 . . ?

loop_
_geom_bond_atom_site_label_1
_geom_bond_atom_site_label_2
_geom_bond_distance
_geom_bond_site_symmetry_2
_geom_bond_publ_flag
Ni1 C2 1.885(2) . ?
Ni1 P1 2.1862(6) . ?
Ni1 P2 2.1929(6) . ?
Ni1 Cl1 2.1971(6) . ?
P1 O1 1.6566(15) . ?
P1 C7 1.862(2) . ?
P1 C11 1.866(2) . ?
P2 O2 1.6629(15) . ?
P2 C19 1.853(2) . ?
P2 C15 1.854(2) . ?
O1 C1 1.390(2) . ?
O2 C3 1.396(2) . ?
N1 C23 1.319(3) . ?
N1 C28 1.401(3) . ?
N2 C23 1.366(3) . ?
N2 C30 1.384(3) . ?
N2 H2 0.89(3) . ?
C1 C6 1.381(3) . ?
C1 C2 1.400(3) . ?
C2 C3 1.394(3) . ?
C3 C4 1.390(3) . ?
C4 C5 1.400(3) . ?
C4 C23 1.473(3) . ?
C5 C6 1.382(3) . ?
C5 H5 0.9500 . ?
C6 H6 0.9500 . ?
C7 C8 1.529(3) . ?
C7 C9 1.536(3) . ?
C7 C10 1.537(3) . ?
C8 H8A 0.9800 . ?
C8 H8B 0.9800 . ?
C8 H8C 0.9800 . ?
C9 H9A 0.9800 . ?
C9 H9B 0.9800 . ?
C9 H9C 0.9800 . ?
C10 H10A 0.9800 . ?
C10 H10B 0.9800 . ?
C10 H10C 0.9800 . ?
C11 C12 1.532(3) . ?
C11 C14 1.536(3) . ?
C11 C13 1.537(3) . ?
C12 H12A 0.9800 . ?
C12 H12B 0.9800 . ?
C12 H12C 0.9800 . ?
C13 H13A 0.9800 . ?
C13 H13B 0.9800 . ?
C13 H13C 0.9800 . ?
C14 H14A 0.9800 . ?
C14 H14B 0.9800 . ?
C14 H14C 0.9800 . ?
C15 C18 1.531(3) . ?
C15 C17 1.536(3) . ?
C15 C16 1.538(3) . ?
C16 H16A 0.9800 . ?
C16 H16B 0.9800 . ?
C16 H16C 0.9800 . ?
C17 H17A 0.9800 . ?
C17 H17B 0.9800 . ?
C17 H17C 0.9800 . ?
C18 H18A 0.9800 . ?
C18 H18B 0.9800 . ?
C18 H18C 0.9800 . ?
C19 C22 1.523(3) . ?
C19 C21 1.529(3) . ?
C19 C20 1.542(3) . ?
C20 H20A 0.9800 . ?
C20 H20B 0.9800 . ?
C20 H20C 0.9800 . ?
C21 H21A 0.9800 . ?
C21 H21B 0.9800 . ?
C21 H21C 0.9800 . ?
C22 H22A 0.9800 . ?
C22 H22B 0.9800 . ?
C22 H22C 0.9800 . ?
C24 C25 1.374(3) . ?
C24 C30 1.394(3) . ?
C24 H24 0.9500 . ?
C25 C26 1.389(4) . ?
C25 H25 0.9500 . ?
C26 C27 1.382(3) . ?
C26 H26 0.9500 . ?
C27 C28 1.392(3) . ?
C27 H27 0.9500 . ?
C28 C30 1.399(3) . ?
O3 C31 1.405(3) . ?
O3 H3 0.82(3) . ?
C31 H31A 0.9800 . ?
C31 H31B 0.9800 . ?
C31 H31C 0.9800 . ?

loop_
_geom_hbond_atom_site_label_D
_geom_hbond_atom_site_label_H
_geom_hbond_atom_site_label_A
_geom_hbond_distance_DH
_geom_hbond_distance_HA
_geom_hbond_distance_DA
_geom_hbond_angle_DHA
_geom_hbond_site_symmetry_A
N2 H2 O3 0.89(3) 2.19(2) 2.983(3) 149(2) 1_665
O3 H3 N1 0.82(3) 2.07(3) 2.880(3) 168(3) 1_545

loop_
_geom_torsion_atom_site_label_1
_geom_torsion_atom_site_label_2
_geom_torsion_atom_site_label_3
_geom_torsion_atom_site_label_4
_geom_torsion
_geom_torsion_site_symmetry_1
_geom_torsion_site_symmetry_2
_geom_torsion_site_symmetry_3
_geom_torsion_site_symmetry_4
_geom_torsion_publ_flag
C7 P1 O1 C1 123.27(15) . . . . ?
C11 P1 O1 C1 -119.69(15) . . . . ?
Ni1 P1 O1 C1 -0.69(15) . . . . ?
C19 P2 O2 C3 118.65(15) . . . . ?
C15 P2 O2 C3 -124.26(15) . . . . ?
Ni1 P2 O2 C3 -1.75(15) . . . . ?
P1 O1 C1 C6 -178.29(16) . . . . ?
P1 O1 C1 C2 1.7(3) . . . . ?
C6 C1 C2 C3 -2.5(3) . . . . ?
O1 C1 C2 C3 177.56(19) . . . . ?
C6 C1 C2 Ni1 177.88(17) . . . . ?
O1 C1 C2 Ni1 -2.1(3) . . . . ?
P1 Ni1 C2 C3 -178.38(19) . . . . ?
P2 Ni1 C2 C3 -1.49(18) . . . . ?
P1 Ni1 C2 C1 1.24(18) . . . . ?
P2 Ni1 C2 C1 178.13(19) . . . . ?
C1 C2 C3 C4 2.1(3) . . . . ?
Ni1 C2 C3 C4 -178.25(17) . . . . ?
C1 C2 C3 O2 -178.88(19) . . . . ?
Ni1 C2 C3 O2 0.8(3) . . . . ?
P2 O2 C3 C4 179.93(16) . . . . ?
P2 O2 C3 C2 0.9(3) . . . . ?
C2 C3 C4 C5 -0.4(3) . . . . ?
O2 C3 C4 C5 -179.4(2) . . . . ?
C2 C3 C4 C23 178.7(2) . . . . ?
O2 C3 C4 C23 -0.3(3) . . . . ?
C3 C4 C5 C6 -1.2(3) . . . . ?
C23 C4 C5 C6 179.7(2) . . . . ?
O1 C1 C6 C5 -178.93(19) . . . . ?
C2 C1 C6 C5 1.1(3) . . . . ?
C4 C5 C6 C1 0.8(3) . . . . ?
O1 P1 C7 C8 -62.45(16) . . . . ?
C11 P1 C7 C8 -168.73(15) . . . . ?
Ni1 P1 C7 C8 50.97(17) . . . . ?
O1 P1 C7 C9 56.66(18) . . . . ?
C11 P1 C7 C9 -49.6(2) . . . . ?
Ni1 P1 C7 C9 170.08(14) . . . . ?
O1 P1 C7 C10 -179.34(16) . . . . ?
C11 P1 C7 C10 74.38(18) . . . . ?
Ni1 P1 C7 C10 -65.92(18) . . . . ?
O1 P1 C11 C12 -156.03(17) . . . . ?
C7 P1 C11 C12 -50.2(2) . . . . ?
Ni1 P1 C11 C12 92.02(17) . . . . ?
O1 P1 C11 C14 -31.37(18) . . . . ?
C7 P1 C11 C14 74.44(19) . . . . ?
Ni1 P1 C11 C14 -143.31(15) . . . . ?
O1 P1 C11 C13 86.31(16) . . . . ?
C7 P1 C11 C13 -167.89(15) . . . . ?
Ni1 P1 C11 C13 -25.64(18) . . . . ?
O2 P2 C15 C18 -49.54(19) . . . . ?
C19 P2 C15 C18 57.8(2) . . . . ?
Ni1 P2 C15 C18 -162.89(16) . . . . ?
O2 P2 C15 C17 -174.71(16) . . . . ?
C19 P2 C15 C17 -67.38(19) . . . . ?
Ni1 P2 C15 C17 71.94(17) . . . . ?
O2 P2 C15 C16 68.15(17) . . . . ?
C19 P2 C15 C16 175.48(16) . . . . ?
Ni1 P2 C15 C16 -45.20(18) . . . . ?
O2 P2 C19 C22 177.83(17) . . . . ?
C15 P2 C19 C22 70.8(2) . . . . ?
Ni1 P2 C19 C22 -69.41(18) . . . . ?
O2 P2 C19 C21 52.31(19) . . . . ?
C15 P2 C19 C21 -54.7(2) . . . . ?
Ni1 P2 C19 C21 165.07(15) . . . . ?
O2 P2 C19 C20 -65.81(17) . . . . ?
C15 P2 C19 C20 -172.84(16) . . . . ?
Ni1 P2 C19 C20 46.95(18) . . . . ?
C28 N1 C23 N2 1.3(3) . . . . ?
C28 N1 C23 C4 -174.9(2) . . . . ?
C30 N2 C23 N1 -1.2(3) . . . . ?
C30 N2 C23 C4 175.0(2) . . . . ?
C3 C4 C23 N1 -142.7(2) . . . . ?
C5 C4 C23 N1 36.5(3) . . . . ?
C3 C4 C23 N2 41.5(3) . . . . ?
C5 C4 C23 N2 -139.4(2) . . . . ?
C30 C24 C25 C26 -1.3(4) . . . . ?
C24 C25 C26 C27 1.2(4) . . . . ?
C25 C26 C27 C28 -0.3(4) . . . . ?
C26 C27 C28 C30 -0.4(3) . . . . ?
C26 C27 C28 N1 -178.0(2) . . . . ?
C23 N1 C28 C27 176.8(2) . . . . ?
C23 N1 C28 C30 -1.0(2) . . . . ?
C23 N2 C30 C24 -177.3(2) . . . . ?
C23 N2 C30 C28 0.5(2) . . . . ?
C25 C24 C30 N2 178.1(2) . . . . ?
C25 C24 C30 C28 0.6(4) . . . . ?
C27 C28 C30 N2 -177.8(2) . . . . ?
N1 C28 C30 N2 0.3(2) . . . . ?
C27 C28 C30 C24 0.3(4) . . . . ?
N1 C28 C30 C24 178.3(2) . . . . ?
